data_7232097
loop_
_publ_author_name
'Bristow, Jonathan C.'
'Addicoat, Matthew A.'
'Wallis, John D.'

_publ_section_title
;
 O(&#x2212;)&#x22EF;C interactions and bond formation in 1-naphtholate
 anions with peri-located electrophilic carbon centres
;
_journal_issue 6
_journal_name_full CrystEngComm
_journal_page_first 1009
_journal_paper_doi 10.1039/C8CE01872C
_journal_volume 21
_journal_year 2019
_chemical_formula_moiety 'C17 H14 O5'
_chemical_formula_sum 'C17 H14 O5'
_chemical_formula_weight 298.28
_chemical_melting_point 443
_chemical_name_systematic
;
 5-((8'-hydroxynaphthalen-1'-yl)methylidene)-2,2-dimethyl-1,3-dioxane-4,6-dione
;
_space_group_crystal_system monoclinic
_space_group_IT_number 14
_space_group_name_Hall '-P 2ybc'
_space_group_name_H-M_alt 'P 1 21/c 1'
_symmetry_space_group_name_Hall '-P 2ybc'
_symmetry_space_group_name_H-M 'P 1 21/c 1'
_atom_sites_solution_hydrogens mixed
_audit_creation_method SHELXL-2016/6
_audit_update_record
;
2018-06-15 deposited with the CCDC.
2019-01-08 downloaded from the CCDC.
;
_cell_angle_alpha 90
_cell_angle_beta 105.187(4)
_cell_angle_gamma 90
_cell_formula_units_Z 4
_cell_length_a 7.3963(3)
_cell_length_b 14.2452(4)
_cell_length_c 13.5274(5)
_cell_measurement_reflns_used 2354
_cell_measurement_temperature 100(2)
_cell_measurement_theta_max 28.7220
_cell_measurement_theta_min 3.1970
_cell_volume 1375.49(9)
_computing_cell_refinement 'CrysAlisPro 1.171.38.43f (Rigaku OD, 2015)'
_computing_data_collection 'CrysAlisPro 1.171.38.43f (Rigaku OD, 2015)'
_computing_data_reduction 'CrysAlisPro 1.171.38.43f (Rigaku OD, 2015)'
_computing_structure_refinement 'SHELXL-2016/6 (Sheldrick, 2016)'
_computing_structure_solution SHELXS-2016
_diffrn_ambient_temperature 100(2)
_diffrn_detector 'CCD plate'
_diffrn_detector_area_resol_mean 15.9832
_diffrn_detector_type Sapphire3
_diffrn_measured_fraction_theta_full 0.984
_diffrn_measured_fraction_theta_max 0.861
_diffrn_measurement_device 'four-circle diffractometer'
_diffrn_measurement_device_type 'Xcalibur, Sapphire3, Gemini'
_diffrn_measurement_method '\w scans'
_diffrn_radiation_probe x-ray
_diffrn_radiation_type MoK\a
_diffrn_radiation_wavelength 0.71073
_diffrn_reflns_av_R_equivalents 0.0341
_diffrn_reflns_av_unetI/netI 0.0524
_diffrn_reflns_Laue_measured_fraction_full 0.984
_diffrn_reflns_Laue_measured_fraction_max 0.861
_diffrn_reflns_limit_h_max 9
_diffrn_reflns_limit_h_min -10
_diffrn_reflns_limit_k_max 18
_diffrn_reflns_limit_k_min -17
_diffrn_reflns_limit_l_max 16
_diffrn_reflns_limit_l_min -16
_diffrn_reflns_number 7338
_diffrn_reflns_point_group_measured_fraction_full 0.984
_diffrn_reflns_point_group_measured_fraction_max 0.861
_diffrn_reflns_theta_full 27.000
_diffrn_reflns_theta_max 29.178
_diffrn_reflns_theta_min 2.860
_diffrn_source 'fine-focus sealed X-ray tube'
_diffrn_source_type 'Enhance (Mo) X-ray Source'
_exptl_absorpt_coefficient_mu 0.107
_exptl_absorpt_correction_T_max 0.999
_exptl_absorpt_correction_T_min 0.873
_exptl_absorpt_correction_type multi-scan
_exptl_absorpt_process_details
;
CrysAlisPro 1.171.38.43f (Rigaku Oxford Diffraction, 2015)
Empirical absorption correction using spherical harmonics,
 implemented in SCALE3 ABSPACK scaling algorithm.
;
_exptl_crystal_colour Orange
_exptl_crystal_density_diffrn 1.440
_exptl_crystal_description Plate
_exptl_crystal_F_000 624
_exptl_crystal_recrystallization_method 'Re-crystallisation from solvent: DCM/acetone'
_exptl_crystal_size_max 0.428
_exptl_crystal_size_mid 0.264
_exptl_crystal_size_min 0.079
_refine_diff_density_max 0.304
_refine_diff_density_min -0.216
_refine_diff_density_rms 0.050
_refine_ls_extinction_method none
_refine_ls_goodness_of_fit_ref 1.106
_refine_ls_hydrogen_treatment mixed
_refine_ls_matrix_type full
_refine_ls_number_parameters 205
_refine_ls_number_reflns 3198
_refine_ls_number_restraints 0
_refine_ls_restrained_S_all 1.106
_refine_ls_R_factor_all 0.0752
_refine_ls_R_factor_gt 0.0573
_refine_ls_shift/su_max 0.000
_refine_ls_shift/su_mean 0.000
_refine_ls_structure_factor_coef Fsqd
_refine_ls_weighting_details 'w=1/[\s^2^(Fo^2^)+(0.0416P)^2^+0.5778P] where P=(Fo^2^+2Fc^2^)/3'
_refine_ls_weighting_scheme calc
_refine_ls_wR_factor_gt 0.1123
_refine_ls_wR_factor_ref 0.1198
_reflns_Friedel_coverage 0.000
_reflns_number_gt 2640
_reflns_number_total 3198
_reflns_threshold_expression 'I > 2\s(I)'
_cod_data_source_file c8ce01872c2.cif
_cod_data_source_block JB041
_cod_depositor_comments 'Adding full bibliography for 7232086--7232099.cif.'
_cod_database_code 7232097
_shelx_space_group_comment
;
The symmetry employed for this shelxl refinement is uniquely defined
by the following loop, which should always be used as a source of
symmetry information in preference to the above space-group names.
They are only intended as comments.
;

loop_
_space_group_symop_operation_xyz
'x, y, z'
'-x, y+1/2, -z+1/2'
'-x, -y, -z'
'x, -y-1/2, z-1/2'

loop_
_atom_site_label
_atom_site_type_symbol
_atom_site_fract_x
_atom_site_fract_y
_atom_site_fract_z
_atom_site_U_iso_or_equiv
_atom_site_adp_type
_atom_site_occupancy
_atom_site_site_symmetry_order
_atom_site_calc_flag
_atom_site_refinement_flags_posn
_atom_site_refinement_flags_adp
O4 O 0.03983(17) 0.09364(9) 0.58600(10) 0.0181(3) Uani 1 1 d . .
O2 O 0.34771(17) 0.20612(9) 0.84395(10) 0.0185(3) Uani 1 1 d . .
O5 O 0.32530(17) 0.15339(9) 0.68871(10) 0.0184(3) Uani 1 1 d . .
O3 O -0.20192(17) 0.06346(10) 0.64820(11) 0.0228(3) Uani 1 1 d . .
O1 O -0.26902(19) 0.19114(10) 0.88610(10) 0.0217(3) Uani 1 1 d . .
C5 C 0.0655(2) 0.14001(13) 1.13305(15) 0.0167(4) Uani 1 1 d . .
C10 C -0.0140(2) 0.14280(12) 1.02484(14) 0.0142(4) Uani 1 1 d . .
C2 C -0.2983(3) 0.20813(13) 1.05686(15) 0.0193(4) Uani 1 1 d . .
H2 H -0.422086 0.231573 1.031451 0.023 Uiso 1 1 calc R U
C13 C 0.2602(2) 0.15914(13) 0.77236(14) 0.0153(4) Uani 1 1 d . .
C1 C -0.1979(2) 0.18111(13) 0.98957(14) 0.0164(4) Uani 1 1 d . .
C4 C -0.0408(3) 0.16930(13) 1.20078(15) 0.0196(4) Uani 1 1 d . .
H4 H 0.012501 0.166593 1.272697 0.024 Uiso 1 1 calc R U
C11 C 0.0090(2) 0.09587(13) 0.84845(15) 0.0166(4) Uani 1 1 d . .
H11 H -0.116838 0.074186 0.831054 0.020 Uiso 1 1 calc R U
C12 C 0.0819(2) 0.11063(13) 0.76813(15) 0.0162(4) Uani 1 1 d . .
C6 C 0.2507(3) 0.10646(13) 1.17168(15) 0.0200(4) Uani 1 1 d . .
H6 H 0.305692 0.106136 1.243500 0.024 Uiso 1 1 calc R U
C14 C -0.0401(2) 0.08579(13) 0.66531(15) 0.0170(4) Uani 1 1 d . .
C9 C 0.0945(2) 0.10819(12) 0.95865(15) 0.0161(4) Uani 1 1 d . .
C16 C 0.2912(3) 0.12339(14) 0.51372(15) 0.0218(4) Uani 1 1 d . .
H16A H 0.246363 0.187974 0.499381 0.033 Uiso 1 1 calc R U
H16B H 0.232751 0.083231 0.455267 0.033 Uiso 1 1 calc R U
H16C H 0.427628 0.121861 0.525212 0.033 Uiso 1 1 calc R U
C8 C 0.2732(3) 0.07478(13) 1.00108(15) 0.0194(4) Uani 1 1 d . .
H8 H 0.344633 0.051470 0.957378 0.023 Uiso 1 1 calc R U
C3 C -0.2196(3) 0.20138(13) 1.16303(15) 0.0209(4) Uani 1 1 d . .
H3 H -0.291161 0.219276 1.208892 0.025 Uiso 1 1 calc R U
C17 C 0.3078(3) -0.01052(14) 0.63767(15) 0.0202(4) Uani 1 1 d . .
H17A H 0.444790 -0.012549 0.653386 0.030 Uiso 1 1 calc R U
H17B H 0.254344 -0.053480 0.580952 0.030 Uiso 1 1 calc R U
H17C H 0.267575 -0.029546 0.698223 0.030 Uiso 1 1 calc R U
C7 C 0.3513(3) 0.07455(14) 1.10711(15) 0.0211(4) Uani 1 1 d . .
H7 H 0.475247 0.052018 1.134396 0.025 Uiso 1 1 calc R U
C15 C 0.2406(2) 0.08839(13) 0.60744(14) 0.0163(4) Uani 1 1 d . .
H1 H -0.393(3) 0.2024(17) 0.8727(18) 0.035(7) Uiso 1 1 d . .

loop_
_atom_site_aniso_label
_atom_site_aniso_U_11
_atom_site_aniso_U_22
_atom_site_aniso_U_33
_atom_site_aniso_U_23
_atom_site_aniso_U_13
_atom_site_aniso_U_12
O4 0.0149(6) 0.0236(7) 0.0143(7) -0.0013(6) 0.0009(5) 0.0013(5)
O2 0.0154(6) 0.0236(7) 0.0147(7) -0.0042(6) 0.0004(5) -0.0017(5)
O5 0.0174(7) 0.0233(7) 0.0147(7) -0.0042(6) 0.0044(5) -0.0052(5)
O3 0.0145(7) 0.0282(7) 0.0239(8) -0.0065(6) 0.0019(6) -0.0030(6)
O1 0.0152(7) 0.0335(8) 0.0154(7) 0.0017(6) 0.0024(5) 0.0054(6)
C5 0.0169(9) 0.0141(9) 0.0182(10) 0.0016(8) 0.0030(7) -0.0020(7)
C10 0.0146(9) 0.0125(8) 0.0153(9) 0.0004(7) 0.0033(7) -0.0029(7)
C2 0.0152(9) 0.0192(9) 0.0230(11) -0.0009(8) 0.0041(8) 0.0015(7)
C13 0.0144(9) 0.0167(9) 0.0135(9) 0.0015(7) 0.0015(7) 0.0025(7)
C1 0.0160(9) 0.0166(9) 0.0155(10) 0.0003(8) 0.0020(7) -0.0020(7)
C4 0.0222(10) 0.0201(10) 0.0155(10) -0.0003(8) 0.0030(8) -0.0032(8)
C11 0.0130(9) 0.0156(9) 0.0204(10) -0.0034(8) 0.0031(7) 0.0010(7)
C12 0.0136(9) 0.0162(9) 0.0174(9) -0.0011(8) 0.0015(7) 0.0017(7)
C6 0.0189(9) 0.0208(10) 0.0172(10) 0.0048(8) -0.0007(8) -0.0009(8)
C14 0.0159(9) 0.0144(9) 0.0197(10) -0.0014(8) 0.0032(7) 0.0008(7)
C9 0.0157(9) 0.0153(9) 0.0170(9) 0.0013(8) 0.0037(7) -0.0021(7)
C16 0.0252(10) 0.0245(10) 0.0164(10) -0.0015(8) 0.0065(8) -0.0038(8)
C8 0.0177(10) 0.0206(10) 0.0206(10) 0.0021(8) 0.0065(8) 0.0010(8)
C3 0.0224(10) 0.0210(10) 0.0210(10) -0.0024(8) 0.0089(8) -0.0017(8)
C17 0.0188(9) 0.0232(10) 0.0179(10) -0.0011(8) 0.0033(8) 0.0010(8)
C7 0.0138(9) 0.0232(10) 0.0240(11) 0.0047(9) 0.0006(8) 0.0033(8)
C15 0.0132(9) 0.0200(9) 0.0144(9) -0.0022(8) 0.0014(7) -0.0023(7)

loop_
_atom_type_symbol
_atom_type_description
_atom_type_scat_dispersion_real
_atom_type_scat_dispersion_imag
_atom_type_scat_source
C C 0.0033 0.0016 'International Tables Vol C Tables 4.2.6.8 and 6.1.1.4'
H H 0.0000 0.0000 'International Tables Vol C Tables 4.2.6.8 and 6.1.1.4'
O O 0.0106 0.0060 'International Tables Vol C Tables 4.2.6.8 and 6.1.1.4'

loop_
_geom_angle_atom_site_label_1
_geom_angle_atom_site_label_2
_geom_angle_atom_site_label_3
_geom_angle
C14 O4 C15 118.46(14)
C13 O5 C15 119.96(14)
C1 O1 H1 108.8(15)
C6 C5 C4 120.52(18)
C6 C5 C10 119.12(18)
C4 C5 C10 120.36(16)
C1 C10 C5 116.99(17)
C1 C10 C9 124.19(17)
C5 C10 C9 118.82(16)
C1 C2 C3 120.49(17)
C1 C2 H2 119.8
C3 C2 H2 119.8
O2 C13 O5 118.13(16)
O2 C13 C12 124.92(18)
O5 C13 C12 116.89(15)
O1 C1 C2 121.31(16)
O1 C1 C10 117.36(17)
C2 C1 C10 121.32(17)
C3 C4 C5 120.23(18)
C3 C4 H4 119.9
C5 C4 H4 119.9
C12 C11 C9 129.91(17)
C12 C11 H11 115.0
C9 C11 H11 115.0
C11 C12 C13 125.64(17)
C11 C12 C14 116.27(16)
C13 C12 C14 117.66(17)
C7 C6 C5 120.89(18)
C7 C6 H6 119.6
C5 C6 H6 119.6
O3 C14 O4 119.19(17)
O3 C14 C12 124.94(18)
O4 C14 C12 115.80(15)
C8 C9 C10 119.30(17)
C8 C9 C11 119.42(17)
C10 C9 C11 120.73(16)
C15 C16 H16A 109.5
C15 C16 H16B 109.5
H16A C16 H16B 109.5
C15 C16 H16C 109.5
H16A C16 H16C 109.5
H16B C16 H16C 109.5
C9 C8 C7 121.35(19)
C9 C8 H8 119.3
C7 C8 H8 119.3
C4 C3 C2 120.47(19)
C4 C3 H3 119.8
C2 C3 H3 119.8
C15 C17 H17A 109.5
C15 C17 H17B 109.5
H17A C17 H17B 109.5
C15 C17 H17C 109.5
H17A C17 H17C 109.5
H17B C17 H17C 109.5
C6 C7 C8 120.48(17)
C6 C7 H7 119.8
C8 C7 H7 119.8
O4 C15 O5 109.76(14)
O4 C15 C16 106.59(14)
O5 C15 C16 105.99(15)
O4 C15 C17 110.55(15)
O5 C15 C17 110.12(15)
C16 C15 C17 113.66(16)

loop_
_geom_bond_atom_site_label_1
_geom_bond_atom_site_label_2
_geom_bond_distance
O4 C14 1.359(2)
O4 C15 1.439(2)
O2 C13 1.215(2)
O5 C13 1.343(2)
O5 C15 1.448(2)
O3 C14 1.201(2)
O1 C1 1.368(2)
O1 H1 0.90(2)
C5 C6 1.415(3)
C5 C4 1.417(3)
C5 C10 1.428(3)
C10 C1 1.427(2)
C10 C9 1.437(3)
C2 C1 1.372(3)
C2 C3 1.405(3)
C2 H2 0.9500
C13 C12 1.477(2)
C4 C3 1.365(3)
C4 H4 0.9500
C11 C12 1.350(3)
C11 C9 1.469(3)
C11 H11 0.9500
C12 C14 1.489(3)
C6 C7 1.365(3)
C6 H6 0.9500
C9 C8 1.380(3)
C16 C15 1.498(3)
C16 H16A 0.9800
C16 H16B 0.9800
C16 H16C 0.9800
C8 C7 1.399(3)
C8 H8 0.9500
C3 H3 0.9500
C17 C15 1.514(3)
C17 H17A 0.9800
C17 H17B 0.9800
C17 H17C 0.9800
C7 H7 0.9500

loop_
_geom_hbond_atom_site_label_D
_geom_hbond_atom_site_label_H
_geom_hbond_atom_site_label_A
_geom_hbond_distance_DH
_geom_hbond_distance_HA
_geom_hbond_distance_DA
_geom_hbond_angle_DHA
_geom_hbond_site_symmetry_A
O1 H1 O2 0.90(2) 1.85(2) 2.7495(18) 171(2) 1_455

loop_
_geom_torsion_atom_site_label_1
_geom_torsion_atom_site_label_2
_geom_torsion_atom_site_label_3
_geom_torsion_atom_site_label_4
_geom_torsion
C6 C5 C10 C1 -177.26(16)
C4 C5 C10 C1 3.6(3)
C6 C5 C10 C9 2.2(3)
C4 C5 C10 C9 -176.93(16)
C15 O5 C13 O2 171.62(16)
C15 O5 C13 C12 -10.9(2)
C3 C2 C1 O1 -177.00(17)
C3 C2 C1 C10 2.0(3)
C5 C10 C1 O1 174.79(16)
C9 C10 C1 O1 -4.7(3)
C5 C10 C1 C2 -4.3(3)
C9 C10 C1 C2 176.28(18)
C6 C5 C4 C3 -179.84(18)
C10 C5 C4 C3 -0.7(3)
C9 C11 C12 C13 -11.2(3)
C9 C11 C12 C14 176.58(18)
O2 C13 C12 C11 -13.6(3)
O5 C13 C12 C11 169.13(17)
O2 C13 C12 C14 158.51(17)
O5 C13 C12 C14 -18.7(2)
C4 C5 C6 C7 177.32(18)
C10 C5 C6 C7 -1.8(3)
C15 O4 C14 O3 -159.05(17)
C15 O4 C14 C12 23.7(2)
C11 C12 C14 O3 8.1(3)
C13 C12 C14 O3 -164.74(18)
C11 C12 C14 O4 -174.84(16)
C13 C12 C14 O4 12.3(2)
C1 C10 C9 C8 178.34(17)
C5 C10 C9 C8 -1.1(3)
C1 C10 C9 C11 -10.2(3)
C5 C10 C9 C11 170.39(17)
C12 C11 C9 C8 -45.6(3)
C12 C11 C9 C10 142.9(2)
C10 C9 C8 C7 -0.5(3)
C11 C9 C8 C7 -172.07(18)
C5 C4 C3 C2 -1.7(3)
C1 C2 C3 C4 1.1(3)
C5 C6 C7 C8 0.3(3)
C9 C8 C7 C6 0.9(3)
C14 O4 C15 O5 -51.4(2)
C14 O4 C15 C16 -165.71(15)
C14 O4 C15 C17 70.3(2)
C13 O5 C15 O4 44.6(2)
C13 O5 C15 C16 159.30(15)
C13 O5 C15 C17 -77.36(19)
